data_2238973
loop_
_publ_author_name
'Ramathilagam, C.'
'Umarani, P. R.'
'Venkatesan, N.'
'Rajakumar, P.'
'Gunasekaran, B.'
'Manivannan, V.'

_publ_section_title
;
 1-[6-(1<i>H</i>-Indol-1-yl)pyridin-2-yl]-1<i>H</i>-indole-3-carbaldehyde
;
_journal_coeditor_code HG5369
_journal_issue 2
_journal_name_full 'Acta Crystallographica Section E'
_journal_page_first o106
_journal_paper_doi 10.1107/S1600536813034375
_journal_volume 70
_journal_year 2014
_chemical_formula_iupac 'C22 H15 N3 O'
_chemical_formula_moiety 'C22 H15 N3 O'
_chemical_formula_sum 'C22 H15 N3 O'
_chemical_formula_weight 337.37
_chemical_name_systematic
;
1-[6-(1<i>H</i>-Indol-1-yl)pyridin-2-yl]-1<i>H</i>-indole-3-carbaldehyde
;
_space_group_IT_number 52
_symmetry_cell_setting orthorhombic
_symmetry_space_group_name_Hall '-P 2a 2bc'
_symmetry_space_group_name_H-M 'P n n a'
_atom_sites_solution_hydrogens geom
_atom_sites_solution_primary direct
_atom_sites_solution_secondary difmap
_audit_creation_method SHELXL97
_cell_angle_alpha 90.00
_cell_angle_beta 90.00
_cell_angle_gamma 90.00
_cell_formula_units_Z 8
_cell_length_a 18.2208(7)
_cell_length_b 15.7672(9)
_cell_length_c 11.7034(7)
_cell_measurement_reflns_used 3755
_cell_measurement_temperature 295(2)
_cell_measurement_theta_max 26.60
_cell_measurement_theta_min 2.0
_cell_volume 3362.3(3)
_computing_cell_refinement 'SAINT (Bruker, 2008)'
_computing_data_collection 'APEX2 (Bruker, 2008)'
_computing_data_reduction 'SAINT (Bruker, 2008)'
_computing_molecular_graphics 'PLATON (Spek, 2009)'
_computing_publication_material 'SHELXL97 (Sheldrick, 2008)'
_computing_structure_refinement 'SHELXL97 (Sheldrick, 2008)'
_computing_structure_solution 'SHELXS97 (Sheldrick, 2008)'
_diffrn_ambient_temperature 295(2)
_diffrn_detector_area_resol_mean 0
_diffrn_measured_fraction_theta_full 0.990
_diffrn_measured_fraction_theta_max 0.990
_diffrn_measurement_device_type 'Bruker APEXII CCD'
_diffrn_measurement_method '\w and \f'
_diffrn_radiation_monochromator graphite
_diffrn_radiation_source 'fine-focus sealed tube'
_diffrn_radiation_type MoK\a
_diffrn_radiation_wavelength 0.71073
_diffrn_reflns_av_R_equivalents 0.0307
_diffrn_reflns_av_sigmaI/netI 0.0400
_diffrn_reflns_limit_h_max 22
_diffrn_reflns_limit_h_min -14
_diffrn_reflns_limit_k_max 13
_diffrn_reflns_limit_k_min -19
_diffrn_reflns_limit_l_max 10
_diffrn_reflns_limit_l_min -14
_diffrn_reflns_number 11189
_diffrn_reflns_theta_full 26.66
_diffrn_reflns_theta_max 26.66
_diffrn_reflns_theta_min 2.07
_diffrn_standards_interval_count 0
_diffrn_standards_interval_time 0
_exptl_absorpt_coefficient_mu 0.084
_exptl_absorpt_correction_T_max 0.9870
_exptl_absorpt_correction_T_min 0.9800
_exptl_absorpt_correction_type multi-scan
_exptl_absorpt_process_details '(SADABS; Sheldrick, 1996)'
_exptl_crystal_colour colourless
_exptl_crystal_density_diffrn 1.333
_exptl_crystal_density_method 'not measured'
_exptl_crystal_description block
_exptl_crystal_F_000 1408
_exptl_crystal_size_max 0.25
_exptl_crystal_size_mid 0.20
_exptl_crystal_size_min 0.15
_refine_diff_density_max 0.149
_refine_diff_density_min -0.158
_refine_ls_extinction_method none
_refine_ls_goodness_of_fit_ref 1.003
_refine_ls_hydrogen_treatment constr
_refine_ls_matrix_type full
_refine_ls_number_parameters 235
_refine_ls_number_reflns 3521
_refine_ls_number_restraints 0
_refine_ls_restrained_S_all 1.003
_refine_ls_R_factor_all 0.0951
_refine_ls_R_factor_gt 0.0460
_refine_ls_shift/su_max 0.000
_refine_ls_shift/su_mean 0.000
_refine_ls_structure_factor_coef Fsqd
_refine_ls_weighting_details 'calc w=1/[\s^2^(Fo^2^)+(0.0507P)^2^+0.3404P] where P=(Fo^2^+2Fc^2^)/3'
_refine_ls_weighting_scheme calc
_refine_ls_wR_factor_gt 0.0999
_refine_ls_wR_factor_ref 0.1180
_reflns_number_gt 2072
_reflns_number_total 3521
_reflns_threshold_expression I>2sigma(I)
_cod_data_source_file hg5369sup1.cif
_cod_data_source_block I
_cod_database_code 2238973
_cod_database_fobs_code 2238973

loop_
_symmetry_equiv_pos_as_xyz
'x, y, z'
'-x+1/2, -y, z'
'x, -y+1/2, -z+1/2'
'-x+1/2, y+1/2, -z+1/2'
'-x, -y, -z'
'x-1/2, y, -z'
'-x, y-1/2, z-1/2'
'x-1/2, -y-1/2, z-1/2'

loop_
_atom_site_type_symbol
_atom_site_label
_atom_site_fract_x
_atom_site_fract_y
_atom_site_fract_z
_atom_site_U_iso_or_equiv
_atom_site_adp_type
_atom_site_calc_flag
_atom_site_refinement_flags
_atom_site_occupancy
_atom_site_symmetry_multiplicity
C C1 0.19452(8) 0.09535(11) 0.38032(14) 0.0407(4) Uani d . 1 1
C C2 0.23265(9) 0.15297(11) 0.44461(16) 0.0493(5) Uani d . 1 1
H H2 0.2599 0.1961 0.4109 0.059 Uiso calc R 1 1
C C3 0.22882(10) 0.14407(12) 0.56135(16) 0.0541(5) Uani d . 1 1
H H3 0.2545 0.1812 0.6083 0.065 Uiso calc R 1 1
C C4 0.18729(10) 0.08067(12) 0.60890(15) 0.0506(5) Uani d . 1 1
H H4 0.1840 0.0745 0.6877 0.061 Uiso calc R 1 1
C C5 0.15023(8) 0.02580(10) 0.53543(14) 0.0408(4) Uani d . 1 1
C C6 0.10521(10) -0.06632(14) 0.69106(16) 0.0595(5) Uani d . 1 1
H H6 0.1322 -0.0413 0.7495 0.071 Uiso calc R 1 1
C C7 0.05930(11) -0.13186(14) 0.70475(18) 0.0658(6) Uani d . 1 1
H H7 0.0495 -0.1599 0.7730 0.079 Uiso calc R 1 1
C C8 0.02821(9) -0.15088(12) 0.59656(16) 0.0510(5) Uani d . 1 1
C C9 -0.02337(10) -0.21026(13) 0.55946(19) 0.0619(6) Uani d . 1 1
H H9 -0.0439 -0.2484 0.6109 0.074 Uiso calc R 1 1
C C10 -0.04334(10) -0.21191(13) 0.4474(2) 0.0639(6) Uani d . 1 1
H H10 -0.0771 -0.2520 0.4222 0.077 Uiso calc R 1 1
C C11 -0.01383(10) -0.15451(13) 0.37027(18) 0.0598(5) Uani d . 1 1
H H11 -0.0286 -0.1565 0.2943 0.072 Uiso calc R 1 1
C C12 0.03711(9) -0.09435(12) 0.40377(16) 0.0500(5) Uani d . 1 1
H H12 0.0564 -0.0557 0.3518 0.060 Uiso calc R 1 1
C C13 0.05850(9) -0.09360(10) 0.51763(15) 0.0417(4) Uani d . 1 1
C C14 0.13419(11) 0.07765(11) 0.19300(16) 0.0528(5) Uani d . 1 1
H H14 0.0891 0.0604 0.2220 0.063 Uiso calc R 1 1
C C15 0.15005(12) 0.08533(11) 0.07958(16) 0.0579(5) Uani d . 1 1
C C16 0.22504(11) 0.11196(11) 0.07240(16) 0.0530(5) Uani d . 1 1
C C17 0.27264(15) 0.12907(13) -0.01922(19) 0.0745(7) Uani d . 1 1
H H17 0.2566 0.1241 -0.0943 0.089 Uiso calc R 1 1
C C18 0.34277(16) 0.15310(15) 0.0044(2) 0.0852(8) Uani d . 1 1
H H18 0.3745 0.1651 -0.0557 0.102 Uiso calc R 1 1
C C19 0.36810(13) 0.16008(14) 0.1154(2) 0.0807(7) Uani d . 1 1
H H19 0.4164 0.1765 0.1283 0.097 Uiso calc R 1 1
C C20 0.32270(11) 0.14309(12) 0.20799(19) 0.0610(5) Uani d . 1 1
H H20 0.3396 0.1470 0.2828 0.073 Uiso calc R 1 1
C C21 0.25168(10) 0.12027(10) 0.18389(15) 0.0489(5) Uani d . 1 1
C C22 0.09838(16) 0.06891(14) -0.0091(2) 0.0804(7) Uani d . 1 1
H H22 0.0518 0.0513 0.0129 0.096 Uiso calc R 1 1
N N1 0.15424(7) 0.03227(8) 0.42256(11) 0.0408(4) Uani d . 1 1
N N2 0.10689(7) -0.04099(9) 0.57769(11) 0.0438(4) Uani d . 1 1
N N3 0.19390(8) 0.09876(9) 0.25834(12) 0.0464(4) Uani d . 1 1
O O1 0.10984(12) 0.07594(11) -0.11088(14) 0.1121(7) Uani d . 1 1

loop_
_atom_site_aniso_label
_atom_site_aniso_U_11
_atom_site_aniso_U_22
_atom_site_aniso_U_33
_atom_site_aniso_U_12
_atom_site_aniso_U_13
_atom_site_aniso_U_23
C1 0.0422(9) 0.0379(10) 0.0420(10) 0.0049(8) 0.0027(8) 0.0014(8)
C2 0.0513(11) 0.0412(10) 0.0555(12) -0.0061(9) 0.0021(9) -0.0001(9)
C3 0.0583(12) 0.0485(11) 0.0555(12) -0.0063(10) -0.0070(9) -0.0080(10)
C4 0.0599(11) 0.0518(12) 0.0402(11) -0.0027(10) -0.0033(9) -0.0020(9)
C5 0.0404(9) 0.0405(10) 0.0415(10) 0.0049(8) 0.0026(8) 0.0004(8)
C6 0.0656(12) 0.0715(14) 0.0415(11) -0.0075(11) 0.0011(9) 0.0080(10)
C7 0.0693(13) 0.0733(15) 0.0548(13) -0.0130(12) 0.0074(10) 0.0201(11)
C8 0.0455(10) 0.0474(11) 0.0600(12) 0.0034(9) 0.0045(9) 0.0108(10)
C9 0.0523(12) 0.0494(13) 0.0841(16) -0.0028(10) 0.0022(11) 0.0159(11)
C10 0.0525(12) 0.0461(13) 0.0930(18) -0.0048(10) -0.0075(12) 0.0009(12)
C11 0.0575(12) 0.0569(13) 0.0650(13) -0.0005(11) -0.0078(10) -0.0025(11)
C12 0.0501(10) 0.0461(11) 0.0537(12) -0.0003(9) 0.0010(9) 0.0014(9)
C13 0.0378(9) 0.0380(10) 0.0493(11) 0.0060(8) 0.0033(8) 0.0006(9)
C14 0.0634(12) 0.0436(11) 0.0515(12) -0.0067(10) -0.0049(10) 0.0035(9)
C15 0.0851(15) 0.0409(11) 0.0476(12) -0.0030(11) -0.0051(11) 0.0012(9)
C16 0.0813(14) 0.0307(10) 0.0469(12) 0.0023(10) 0.0109(10) 0.0005(9)
C17 0.117(2) 0.0508(13) 0.0559(14) 0.0038(14) 0.0237(14) -0.0006(10)
C18 0.100(2) 0.0672(16) 0.088(2) -0.0025(15) 0.0469(16) 0.0001(14)
C19 0.0740(15) 0.0641(15) 0.104(2) -0.0029(12) 0.0309(15) -0.0014(14)
C20 0.0591(12) 0.0508(12) 0.0729(14) 0.0022(10) 0.0118(11) 0.0007(10)
C21 0.0614(12) 0.0323(10) 0.0530(12) -0.0003(9) 0.0097(10) 0.0017(9)
C22 0.125(2) 0.0581(14) 0.0584(15) -0.0025(14) -0.0222(14) -0.0043(12)
N1 0.0427(8) 0.0375(8) 0.0422(9) 0.0005(7) 0.0031(6) 0.0023(7)
N2 0.0475(8) 0.0438(9) 0.0400(9) -0.0009(7) 0.0039(7) 0.0025(7)
N3 0.0538(9) 0.0405(9) 0.0448(9) -0.0051(7) 0.0049(7) 0.0043(7)
O1 0.189(2) 0.0900(13) 0.0577(12) 0.0140(13) -0.0299(12) -0.0115(9)

loop_
_atom_type_symbol
_atom_type_description
_atom_type_scat_dispersion_real
_atom_type_scat_dispersion_imag
_atom_type_scat_source
C C 0.0033 0.0016 'International Tables Vol C Tables 4.2.6.8 and 6.1.1.4'
H H 0.0000 0.0000 'International Tables Vol C Tables 4.2.6.8 and 6.1.1.4'
N N 0.0061 0.0033 'International Tables Vol C Tables 4.2.6.8 and 6.1.1.4'
O O 0.0106 0.0060 'International Tables Vol C Tables 4.2.6.8 and 6.1.1.4'

loop_
_geom_angle_atom_site_label_1
_geom_angle_atom_site_label_2
_geom_angle_atom_site_label_3
_geom_angle
N1 C1 C2 124.85(16)
N1 C1 N3 113.26(15)
C2 C1 N3 121.88(16)
C1 C2 C3 116.90(17)
C1 C2 H2 121.5
C3 C2 H2 121.5
C4 C3 C2 120.36(17)
C4 C3 H3 119.8
C2 C3 H3 119.8
C3 C4 C5 117.99(17)
C3 C4 H4 121.0
C5 C4 H4 121.0
N1 C5 C4 122.65(16)
N1 C5 N2 116.02(15)
C4 C5 N2 121.32(16)
C7 C6 N2 110.53(17)
C7 C6 H6 124.7
N2 C6 H6 124.7
C6 C7 C8 107.79(17)
C6 C7 H7 126.1
C8 C7 H7 126.1
C9 C8 C13 119.42(18)
C9 C8 C7 133.48(18)
C13 C8 C7 107.10(17)
C10 C9 C8 119.50(19)
C10 C9 H9 120.2
C8 C9 H9 120.2
C9 C10 C11 120.73(19)
C9 C10 H10 119.6
C11 C10 H10 119.6
C12 C11 C10 121.54(19)
C12 C11 H11 119.2
C10 C11 H11 119.2
C11 C12 C13 117.77(17)
C11 C12 H12 121.1
C13 C12 H12 121.1
C12 C13 N2 131.59(16)
C12 C13 C8 121.02(17)
N2 C13 C8 107.35(16)
C15 C14 N3 110.69(17)
C15 C14 H14 124.7
N3 C14 H14 124.7
C14 C15 C22 123.6(2)
C14 C15 C16 106.58(17)
C22 C15 C16 129.9(2)
C21 C16 C17 118.7(2)
C21 C16 C15 107.70(16)
C17 C16 C15 133.6(2)
C18 C17 C16 118.6(2)
C18 C17 H17 120.7
C16 C17 H17 120.7
C17 C18 C19 121.7(2)
C17 C18 H18 119.1
C19 C18 H18 119.1
C18 C19 C20 121.2(2)
C18 C19 H19 119.4
C20 C19 H19 119.4
C21 C20 C19 116.9(2)
C21 C20 H20 121.6
C19 C20 H20 121.6
C20 C21 C16 122.93(17)
C20 C21 N3 129.86(18)
C16 C21 N3 107.17(16)
O1 C22 C15 125.7(3)
O1 C22 H22 117.1
C15 C22 H22 117.1
C5 N1 C1 117.23(14)
C6 N2 C13 107.22(14)
C6 N2 C5 124.40(15)
C13 N2 C5 128.38(14)
C14 N3 C21 107.86(15)
C14 N3 C1 123.68(14)
C21 N3 C1 128.43(15)

loop_
_geom_bond_atom_site_label_1
_geom_bond_atom_site_label_2
_geom_bond_distance
C1 N1 1.331(2)
C1 C2 1.369(2)
C1 N3 1.429(2)
C2 C3 1.375(2)
C2 H2 0.9300
C3 C4 1.372(2)
C3 H3 0.9300
C4 C5 1.394(2)
C4 H4 0.9300
C5 N1 1.3269(19)
C5 N2 1.406(2)
C6 C7 1.339(3)
C6 N2 1.386(2)
C6 H6 0.9300
C7 C8 1.419(3)
C7 H7 0.9300
C8 C9 1.396(3)
C8 C13 1.405(2)
C9 C10 1.362(3)
C9 H9 0.9300
C10 C11 1.386(3)
C10 H10 0.9300
C11 C12 1.384(3)
C11 H11 0.9300
C12 C13 1.388(2)
C12 H12 0.9300
C13 N2 1.400(2)
C14 C15 1.364(2)
C14 N3 1.371(2)
C14 H14 0.9300
C15 C22 1.425(3)
C15 C16 1.432(3)
C16 C21 1.398(2)
C16 C17 1.405(3)
C17 C18 1.361(3)
C17 H17 0.9300
C18 C19 1.383(3)
C18 H18 0.9300
C19 C20 1.390(3)
C19 H19 0.9300
C20 C21 1.372(3)
C20 H20 0.9300
C21 N3 1.408(2)
C22 O1 1.215(3)
C22 H22 0.9300

loop_
_geom_hbond_atom_site_label_D
_geom_hbond_atom_site_label_H
_geom_hbond_atom_site_label_A
_geom_hbond_site_symmetry_A
_geom_hbond_distance_DH
_geom_hbond_distance_HA
_geom_hbond_distance_DA
_geom_hbond_angle_DHA
C6 H6 O1 1_556 0.93 2.50 3.227(3) 135.1
C12 H12 N1 . 0.93 2.41 2.931(2) 115.6
C2 H2 Cg5 3_555 0.93 2.73 3.554(2) 148.0

loop_
_geom_torsion_atom_site_label_1
_geom_torsion_atom_site_label_2
_geom_torsion_atom_site_label_3
_geom_torsion_atom_site_label_4
_geom_torsion
N1 C1 C2 C3 0.3(3)
N3 C1 C2 C3 179.43(15)
C1 C2 C3 C4 -1.1(3)
C2 C3 C4 C5 0.6(3)
C3 C4 C5 N1 0.6(2)
C3 C4 C5 N2 179.67(16)
N2 C6 C7 C8 -0.6(2)
C6 C7 C8 C9 -178.4(2)
C6 C7 C8 C13 0.5(2)
C13 C8 C9 C10 0.2(3)
C7 C8 C9 C10 178.9(2)
C8 C9 C10 C11 -1.0(3)
C9 C10 C11 C12 0.6(3)
C10 C11 C12 C13 0.6(3)
C11 C12 C13 N2 -178.68(16)
C11 C12 C13 C8 -1.3(3)
C9 C8 C13 C12 1.0(3)
C7 C8 C13 C12 -178.03(16)
C9 C8 C13 N2 178.90(15)
C7 C8 C13 N2 -0.11(19)
N3 C14 C15 C22 -179.03(18)
N3 C14 C15 C16 0.8(2)
C14 C15 C16 C21 -0.6(2)
C22 C15 C16 C21 179.2(2)
C14 C15 C16 C17 178.8(2)
C22 C15 C16 C17 -1.4(4)
C21 C16 C17 C18 0.0(3)
C15 C16 C17 C18 -179.4(2)
C16 C17 C18 C19 0.7(3)
C17 C18 C19 C20 -0.3(4)
C18 C19 C20 C21 -0.8(3)
C19 C20 C21 C16 1.5(3)
C19 C20 C21 N3 179.32(18)
C17 C16 C21 C20 -1.1(3)
C15 C16 C21 C20 178.44(17)
C17 C16 C21 N3 -179.34(16)
C15 C16 C21 N3 0.19(19)
C14 C15 C22 O1 179.0(2)
C16 C15 C22 O1 -0.8(4)
C4 C5 N1 C1 -1.4(2)
N2 C5 N1 C1 179.54(13)
C2 C1 N1 C5 0.9(2)
N3 C1 N1 C5 -178.30(13)
C7 C6 N2 C13 0.6(2)
C7 C6 N2 C5 -179.48(16)
C12 C13 N2 C6 177.36(18)
C8 C13 N2 C6 -0.26(18)
C12 C13 N2 C5 -2.6(3)
C8 C13 N2 C5 179.79(15)
N1 C5 N2 C6 169.29(16)
C4 C5 N2 C6 -9.8(2)
N1 C5 N2 C13 -10.8(2)
C4 C5 N2 C13 170.11(16)
C15 C14 N3 C21 -0.7(2)
C15 C14 N3 C1 -178.77(16)
C20 C21 N3 C14 -177.78(18)
C16 C21 N3 C14 0.30(19)
C20 C21 N3 C1 0.2(3)
C16 C21 N3 C1 178.24(16)
N1 C1 N3 C14 34.4(2)
C2 C1 N3 C14 -144.83(17)
N1 C1 N3 C21 -143.23(16)
C2 C1 N3 C21 37.5(3)
